data_4069428
loop_
_publ_author_name
'Kunz, Kerstin'
'Bolte, Michael'
'Lerner, Hans-Wolfram'
'Wagner, Matthias'

_publ_section_title
;
 Photochemistry of Cymantrenyl Scorpionates: Formation of a Novel Tritopic
 Cyclopentadienyl/Scorpionate Hybrid Ligand
;
_journal_issue 10
_journal_name_full Organometallics
_journal_page_first 3079
_journal_paper_doi 10.1021/om900190r
_journal_volume 28
_journal_year 2009
_chemical_formula_sum 'C68 H74 B4 K4 Mn2 N24 O10'
_chemical_formula_weight 1697.03
_chemical_name_systematic ?
_space_group_IT_number 2
_symmetry_cell_setting triclinic
_symmetry_space_group_name_Hall '-P 1'
_symmetry_space_group_name_H-M 'P -1'
_atom_sites_solution_hydrogens geom
_atom_sites_solution_primary direct
_atom_sites_solution_secondary difmap
_audit_creation_method SHELXL-97
_cell_angle_alpha 103.277(13)
_cell_angle_beta 95.658(12)
_cell_angle_gamma 108.072(12)
_cell_formula_units_Z 1
_cell_length_a 10.3852(16)
_cell_length_b 11.819(2)
_cell_length_c 17.954(3)
_cell_measurement_reflns_used 7626
_cell_measurement_temperature 173(2)
_cell_measurement_theta_max 23.2
_cell_measurement_theta_min 3.1
_cell_volume 2004.4(6)
_computing_cell_refinement 'X-Area (Stoe & Cie, 2001)'
_computing_data_collection 'X-Area (Stoe & Cie, 2001)'
_computing_data_reduction 'X-Area (Stoe & Cie, 2001)'
_computing_molecular_graphics 'XP in SHELXTL-Plus (Sheldrick, 1991)'
_computing_publication_material SHELXL97
_computing_structure_refinement 'SHELXL97 (Sheldrick, 1997) '
_computing_structure_solution 'SHELXS97 (Sheldrick, 1990) '
_diffrn_ambient_temperature 173(2)
_diffrn_measured_fraction_theta_full 0.998
_diffrn_measured_fraction_theta_max 0.998
_diffrn_measurement_device_type 'STOE IPDS II two-circle-diffractometer'
_diffrn_measurement_method \w
_diffrn_radiation_monochromator graphite
_diffrn_radiation_source 'fine-focus sealed tube'
_diffrn_radiation_type MoK\a
_diffrn_radiation_wavelength 0.71073
_diffrn_reflns_av_R_equivalents 0.2858
_diffrn_reflns_av_sigmaI/netI 0.2352
_diffrn_reflns_limit_h_max 12
_diffrn_reflns_limit_h_min -12
_diffrn_reflns_limit_k_max 14
_diffrn_reflns_limit_k_min -14
_diffrn_reflns_limit_l_max 20
_diffrn_reflns_limit_l_min -21
_diffrn_reflns_number 27650
_diffrn_reflns_theta_full 25.00
_diffrn_reflns_theta_max 25.02
_diffrn_reflns_theta_min 3.15
_diffrn_standards_number 0
_exptl_absorpt_coefficient_mu 0.593
_exptl_absorpt_correction_T_max 0.9929
_exptl_absorpt_correction_T_min 0.9767
_exptl_absorpt_correction_type multi-scan
_exptl_absorpt_process_details 'MULABS (Spek, 2003; Blessing, 1995)'
_exptl_crystal_colour colourless
_exptl_crystal_density_diffrn 1.406
_exptl_crystal_density_method 'not measured'
_exptl_crystal_description needle
_exptl_crystal_F_000 876
_exptl_crystal_size_max 0.04
_exptl_crystal_size_mid 0.03
_exptl_crystal_size_min 0.01
_refine_diff_density_max 0.739
_refine_diff_density_min -0.670
_refine_diff_density_rms 0.101
_refine_ls_extinction_method none
_refine_ls_goodness_of_fit_ref 0.951
_refine_ls_hydrogen_treatment mixed
_refine_ls_matrix_type full
_refine_ls_number_parameters 493
_refine_ls_number_reflns 7069
_refine_ls_number_restraints 0
_refine_ls_restrained_S_all 0.951
_refine_ls_R_factor_all 0.2168
_refine_ls_R_factor_gt 0.1048
_refine_ls_shift/su_max 0.000
_refine_ls_shift/su_mean 0.000
_refine_ls_structure_factor_coef Fsqd
_refine_ls_weighting_details 'calc w=1/[\s^2^(Fo^2^)+(0.1115P)^2^+0.0000P] where P=(Fo^2^+2Fc^2^)/3'
_refine_ls_weighting_scheme calc
_refine_ls_wR_factor_gt 0.2256
_refine_ls_wR_factor_ref 0.2846
_reflns_number_gt 2931
_reflns_number_total 7069
_reflns_threshold_expression I>2\s(I)
_cod_data_source_file om900190r_si_001.cif
_cod_data_source_block wa567
_cod_depositor_comments
;
The following automatic conversions were performed:

'_symmetry_cell_setting' value 'Triclinic' changed to 'triclinic'
according to /home/saulius/struct/CIF-dictionaries/cif_core.dic
dictionary named 'cif_core.dic' version 2.4.2 from 2011-04-26.

Automatic conversion script
Id: cif_fix_values 1715 2011-07-08 13:25:40Z adriana 
;
_cod_database_code 4069428

loop_
_symmetry_equiv_pos_as_xyz
'x, y, z'
'-x, -y, -z'

loop_
_atom_site_label
_atom_site_type_symbol
_atom_site_fract_x
_atom_site_fract_y
_atom_site_fract_z
_atom_site_U_iso_or_equiv
_atom_site_adp_type
_atom_site_occupancy
_atom_site_symmetry_multiplicity
_atom_site_calc_flag
_atom_site_refinement_flags
_atom_site_disorder_assembly
_atom_site_disorder_group
K1 K 0.3363(2) 0.3511(2) 0.38773(13) 0.0500(6) Uani 1 1 d . . .
K2 K 1.0496(3) 0.8117(4) 0.85613(18) 0.1167(15) Uani 1 1 d . . .
Mn1 Mn 0.37368(13) 0.43878(13) 0.81513(9) 0.0410(4) Uani 1 1 d . A .
C1 C 0.2285(10) 0.3020(11) 0.7939(7) 0.062(3) Uani 1 1 d . . .
O1 O 0.1301(9) 0.2097(8) 0.7802(6) 0.105(4) Uani 1 1 d . . .
C2 C 0.3523(10) 0.4739(8) 0.9133(7) 0.047(2) Uani 1 1 d . . .
O2 O 0.3321(10) 0.4971(8) 0.9778(5) 0.079(3) Uani 1 1 d . . .
C3 C 0.4851(10) 0.3562(10) 0.8347(6) 0.053(3) Uani 1 1 d . . .
O3 O 0.5534(9) 0.2991(7) 0.8469(5) 0.078(2) Uani 1 1 d . . .
B1 B 0.2636(10) 0.3627(10) 0.6136(7) 0.042(3) Uani 1 1 d . . .
B2 B 0.6760(10) 0.6952(10) 0.8329(7) 0.049(3) Uani 1 1 d . . .
C11 C 0.3387(9) 0.4570(8) 0.6982(5) 0.043(2) Uani 1 1 d . A .
C12 C 0.4820(7) 0.5055(8) 0.7299(5) 0.041(2) Uani 1 1 d . . .
H12 H 0.5477 0.4743 0.7077 0.049 Uiso 1 1 calc R A .
C13 C 0.5168(8) 0.6062(8) 0.7989(6) 0.039(2) Uani 1 1 d . A .
C14 C 0.3860(9) 0.6191(9) 0.8093(6) 0.046(2) Uani 1 1 d . . .
H14 H 0.3726 0.6779 0.8510 0.055 Uiso 1 1 calc R A .
C15 C 0.2802(9) 0.5321(9) 0.7489(6) 0.048(3) Uani 1 1 d . A .
H15 H 0.1857 0.5245 0.7427 0.057 Uiso 1 1 calc R . .
N21 N 0.2545(6) 0.4395(6) 0.5561(4) 0.0356(17) Uani 1 1 d . . .
N22 N 0.3688(7) 0.5349(7) 0.5520(5) 0.044(2) Uani 1 1 d . . .
C23 C 0.3244(10) 0.5875(9) 0.5018(6) 0.051(2) Uani 1 1 d . . .
H23 H 0.3819 0.6559 0.4875 0.061 Uiso 1 1 calc R . .
C24 C 0.1820(10) 0.5300(11) 0.4723(7) 0.059(3) Uani 1 1 d . . .
H24 H 0.1262 0.5509 0.4363 0.071 Uiso 1 1 calc R . .
C25 C 0.1431(9) 0.4369(10) 0.5077(5) 0.052(3) Uani 1 1 d . . .
H25 H 0.0524 0.3794 0.4998 0.063 Uiso 1 1 calc R . .
N31 N 0.1155(7) 0.2751(7) 0.6109(5) 0.048(2) Uani 1 1 d . . .
N32 N 0.0183(7) 0.3223(8) 0.6404(5) 0.059(2) Uani 1 1 d . . .
C33 C -0.0948(10) 0.2247(13) 0.6275(7) 0.075(4) Uani 1 1 d . . .
H33 H -0.1787 0.2294 0.6423 0.090 Uiso 1 1 calc R . .
C34 C -0.0790(10) 0.1156(11) 0.5906(8) 0.071(4) Uani 1 1 d . . .
H34 H -0.1463 0.0349 0.5750 0.086 Uiso 1 1 calc R . .
C35 C 0.0580(11) 0.1505(9) 0.5814(6) 0.055(3) Uani 1 1 d . . .
H35 H 0.1033 0.0965 0.5584 0.066 Uiso 1 1 calc R . .
N41 N 0.3467(7) 0.2750(7) 0.5819(5) 0.0408(18) Uani 1 1 d . . .
N42 N 0.3342(7) 0.2283(7) 0.5040(4) 0.0420(19) Uani 1 1 d . . .
C43 C 0.4024(9) 0.1474(9) 0.4977(7) 0.053(3) Uani 1 1 d . . .
H43 H 0.4114 0.0993 0.4496 0.063 Uiso 1 1 calc R . .
C44 C 0.4577(12) 0.1428(10) 0.5696(7) 0.062(3) Uani 1 1 d . . .
H44 H 0.5115 0.0944 0.5802 0.074 Uiso 1 1 calc R . .
C45 C 0.4180(11) 0.2236(9) 0.6228(7) 0.057(3) Uani 1 1 d . . .
H45 H 0.4370 0.2401 0.6778 0.068 Uiso 1 1 calc R . .
N51 N 0.7744(7) 0.6203(8) 0.8133(5) 0.052(2) Uani 1 1 d . A .
N52 N 0.8094(8) 0.5973(9) 0.7396(5) 0.059(2) Uani 1 1 d . . .
C53 C 0.8853(11) 0.5233(14) 0.7446(7) 0.075(4) Uani 1 1 d . A .
H53 H 0.9260 0.4916 0.7032 0.090 Uiso 1 1 calc R . .
C54 C 0.8966(12) 0.4995(13) 0.8146(7) 0.076(4) Uani 1 1 d . A .
H54 H 0.9453 0.4507 0.8309 0.091 Uiso 1 1 calc R . .
C55 C 0.8223(10) 0.5611(12) 0.8580(7) 0.069(3) Uani 1 1 d . A .
H55 H 0.8085 0.5610 0.9095 0.083 Uiso 1 1 calc R . .
N61 N 0.7143(8) 0.7558(7) 0.9211(5) 0.049(2) Uani 1 1 d . A .
N62 N 0.8500(9) 0.8303(10) 0.9546(6) 0.081(3) Uani 1 1 d . A .
C63 C 0.8527(12) 0.8698(11) 1.0283(7) 0.071(4) Uani 1 1 d . . .
H63 H 0.9337 0.9209 1.0652 0.085 Uiso 1 1 calc R A .
C64 C 0.7224(12) 0.8284(9) 1.0471(6) 0.056(3) Uani 1 1 d . A .
H64 H 0.6974 0.8454 1.0969 0.068 Uiso 1 1 calc R . .
C65 C 0.6387(10) 0.7578(9) 0.9778(5) 0.046(2) Uani 1 1 d . . .
H65 H 0.5422 0.7164 0.9706 0.055 Uiso 1 1 calc R A .
N71 N 0.7027(9) 0.7976(7) 0.7880(5) 0.053(2) Uani 1 1 d . . .
N72 N 0.8365(10) 0.8700(10) 0.7851(6) 0.080(3) Uani 1 1 d . . .
C73 C 0.8244(17) 0.9543(11) 0.7490(7) 0.088(5) Uani 1 1 d . . .
H73 H 0.8999 1.0167 0.7401 0.105 Uiso 1 1 calc R A .
C74 C 0.6848(18) 0.9383(11) 0.7258(7) 0.091(5) Uani 1 1 d . . .
H74 H 0.6485 0.9846 0.6982 0.109 Uiso 1 1 calc R . .
C75 C 0.6109(13) 0.8385(9) 0.7526(6) 0.060(3) Uani 1 1 d . . .
H75 H 0.5135 0.8053 0.7470 0.072 Uiso 1 1 calc R A .
O81 O 1.2281(18) 0.7730(19) 0.9594(10) 0.178(7) Uani 1 1 d . A .
C82 C 1.161(4) 0.707(3) 1.0216(17) 0.214(16) Uani 1 1 d . . .
H82A H 1.0603 0.6666 1.0047 0.256 Uiso 1 1 calc R A .
H82B H 1.2025 0.6455 1.0304 0.256 Uiso 1 1 calc R . .
C83 C 1.196(3) 0.815(3) 1.0940(12) 0.190(14) Uani 1 1 d . A .
H83A H 1.2300 0.7938 1.1408 0.228 Uiso 1 1 calc R . .
H83B H 1.1159 0.8411 1.1027 0.228 Uiso 1 1 calc R . .
C84 C 1.317(5) 0.919(2) 1.0718(13) 0.29(3) Uani 1 1 d . . .
H84A H 1.2946 0.9964 1.0794 0.352 Uiso 1 1 calc R A .
H84B H 1.4052 0.9382 1.1067 0.352 Uiso 1 1 calc R . .
C85 C 1.331(4) 0.879(3) 0.9941(16) 0.26(2) Uani 1 1 d . A .
H85A H 1.3286 0.9423 0.9667 0.313 Uiso 1 1 calc R . .
H85B H 1.4208 0.8662 0.9923 0.313 Uiso 1 1 calc R . .
O91 O 1.201(2) 0.9261(18) 0.7516(11) 0.156(6) Uiso 0.480(17) 1 d P A 1
C92 C 1.313(3) 0.926(2) 0.7459(14) 0.067(7) Uiso 0.480(17) 1 d P A 1
H92A H 1.3456 0.8882 0.7842 0.080 Uiso 0.480(17) 1 calc PR A 1
H92B H 1.3772 1.0122 0.7563 0.080 Uiso 0.480(17) 1 calc PR A 1
C93 C 1.310(3) 0.848(3) 0.6586(19) 0.102(11) Uiso 0.480(17) 1 d P A 1
H93A H 1.3841 0.8947 0.6354 0.123 Uiso 0.480(17) 1 calc PR A 1
H93B H 1.3198 0.7675 0.6585 0.123 Uiso 0.480(17) 1 calc PR A 1
C94 C 1.177(2) 0.8310(18) 0.6173(12) 0.131(6) Uiso 1 1 d . . .
H94A H 1.1868 0.8613 0.5704 0.157 Uiso 0.480(17) 1 calc PR A 1
H94B H 1.1198 0.7422 0.6008 0.157 Uiso 0.480(17) 1 calc PR A 1
H94C H 1.2295 0.8196 0.5746 0.157 Uiso 0.520(17) 1 calc PR A 2
H94D H 1.0809 0.8158 0.5941 0.157 Uiso 0.520(17) 1 calc PR A 2
C95 C 1.117(5) 0.899(4) 0.669(2) 0.129(14) Uiso 0.480(17) 1 d P A 1
H95A H 1.0185 0.8507 0.6655 0.155 Uiso 0.480(17) 1 calc PR A 1
H95B H 1.1221 0.9775 0.6557 0.155 Uiso 0.480(17) 1 calc PR A 1
O91' O 1.2179(16) 0.8153(15) 0.7446(9) 0.072(6) Uiso 0.520(17) 1 d P A 2
C92' C 1.201(2) 0.9261(18) 0.7516(11) 0.156(6) Uiso 0.520(17) 1 d P A 2
H92C H 1.2650 0.9905 0.7969 0.187 Uiso 0.520(17) 1 calc PR A 2
H92D H 1.1049 0.9203 0.7565 0.187 Uiso 0.520(17) 1 calc PR A 2
C93' C 1.237(6) 0.955(5) 0.667(3) 0.19(2) Uiso 0.520(17) 1 d P A 2
H93C H 1.1927 1.0110 0.6520 0.228 Uiso 0.520(17) 1 calc PR A 2
H93D H 1.3380 0.9892 0.6689 0.228 Uiso 0.520(17) 1 calc PR A 2
C95' C 1.181(3) 0.742(2) 0.6637(14) 0.073(7) Uiso 0.520(17) 1 d P A 2
H95C H 1.0895 0.6767 0.6540 0.087 Uiso 0.520(17) 1 calc PR A 2
H95D H 1.2500 0.7031 0.6501 0.087 Uiso 0.520(17) 1 calc PR A 2

loop_
_atom_site_aniso_label
_atom_site_aniso_U_11
_atom_site_aniso_U_22
_atom_site_aniso_U_33
_atom_site_aniso_U_23
_atom_site_aniso_U_13
_atom_site_aniso_U_12
K1 0.0392(11) 0.0614(14) 0.0485(13) 0.0175(11) 0.0102(9) 0.0138(10)
K2 0.0349(13) 0.208(4) 0.073(2) 0.054(2) 0.0047(13) -0.0152(19)
Mn1 0.0302(7) 0.0405(8) 0.0500(9) 0.0135(7) 0.0104(6) 0.0074(6)
C1 0.045(6) 0.070(7) 0.068(7) 0.041(6) -0.007(5) 0.006(6)
O1 0.080(6) 0.083(6) 0.105(7) 0.051(5) -0.012(5) -0.043(5)
C2 0.054(6) 0.022(4) 0.069(7) 0.022(5) 0.009(5) 0.012(4)
O2 0.108(7) 0.071(5) 0.059(5) 0.026(4) 0.036(5) 0.023(5)
C3 0.052(6) 0.064(7) 0.060(7) 0.029(6) 0.018(5) 0.033(6)
O3 0.081(6) 0.067(5) 0.100(7) 0.034(5) 0.012(5) 0.039(5)
B1 0.029(5) 0.049(6) 0.058(7) 0.022(5) 0.016(5) 0.017(5)
B2 0.028(5) 0.045(6) 0.067(8) 0.015(6) 0.013(5) 0.001(5)
C11 0.035(5) 0.042(5) 0.045(6) 0.006(4) 0.000(4) 0.009(4)
C12 0.012(3) 0.049(5) 0.059(6) 0.019(5) 0.001(4) 0.004(3)
C13 0.030(4) 0.032(5) 0.052(6) 0.008(4) 0.007(4) 0.009(4)
C14 0.047(5) 0.054(6) 0.041(6) 0.015(5) 0.011(4) 0.019(5)
C15 0.032(5) 0.056(6) 0.050(6) 0.006(5) 0.018(4) 0.011(4)
N21 0.027(3) 0.036(4) 0.037(4) 0.006(3) 0.005(3) 0.005(3)
N22 0.027(4) 0.038(4) 0.065(5) 0.025(4) 0.017(4) -0.003(3)
C23 0.055(6) 0.052(6) 0.051(6) 0.024(5) 0.016(5) 0.019(5)
C24 0.040(5) 0.086(8) 0.066(7) 0.032(6) 0.015(5) 0.033(6)
C25 0.029(4) 0.078(7) 0.040(6) 0.013(5) 0.008(4) 0.008(5)
N31 0.034(4) 0.052(5) 0.054(5) 0.016(4) 0.014(4) 0.010(4)
N32 0.031(4) 0.072(6) 0.079(6) 0.029(5) 0.029(4) 0.012(4)
C33 0.026(5) 0.096(10) 0.086(9) 0.033(8) 0.011(5) -0.005(6)
C34 0.034(5) 0.057(7) 0.101(10) 0.020(7) 0.016(6) -0.014(5)
C35 0.055(6) 0.040(6) 0.067(7) 0.021(5) 0.019(5) 0.004(5)
N41 0.028(4) 0.041(4) 0.048(5) 0.010(4) 0.007(3) 0.007(3)
N42 0.035(4) 0.038(4) 0.045(5) 0.008(4) 0.009(3) 0.004(3)
C43 0.041(5) 0.054(6) 0.061(7) 0.017(5) 0.010(5) 0.012(5)
C44 0.071(7) 0.056(7) 0.068(8) 0.016(6) 0.011(6) 0.035(6)
C45 0.065(7) 0.045(6) 0.067(7) 0.022(5) 0.013(6) 0.023(5)
N51 0.030(4) 0.076(6) 0.040(5) 0.014(4) 0.005(3) 0.007(4)
N52 0.035(4) 0.094(7) 0.049(5) 0.022(5) 0.014(4) 0.019(5)
C53 0.045(6) 0.136(12) 0.044(7) 0.018(7) 0.006(5) 0.039(7)
C54 0.063(7) 0.124(11) 0.073(9) 0.038(8) 0.028(6) 0.065(8)
C55 0.039(5) 0.112(10) 0.055(7) 0.034(7) 0.003(5) 0.020(6)
N61 0.049(5) 0.042(5) 0.046(5) 0.011(4) 0.009(4) 0.002(4)
N62 0.045(5) 0.099(8) 0.052(6) 0.002(5) -0.001(4) -0.023(5)
C63 0.068(7) 0.068(8) 0.045(7) 0.000(6) -0.016(6) 0.000(6)
C64 0.080(8) 0.049(6) 0.040(6) 0.020(5) 0.014(5) 0.016(6)
C65 0.050(5) 0.045(5) 0.038(5) 0.012(4) 0.010(4) 0.012(5)
N71 0.059(5) 0.043(5) 0.052(5) 0.023(4) 0.015(4) 0.001(4)
N72 0.068(6) 0.074(7) 0.076(7) 0.035(6) 0.025(5) -0.018(5)
C73 0.113(12) 0.047(7) 0.062(8) 0.012(6) 0.008(8) -0.025(7)
C74 0.144(14) 0.041(7) 0.058(8) 0.014(6) 0.012(9) -0.007(8)
C75 0.085(8) 0.037(6) 0.050(6) 0.012(5) 0.004(6) 0.013(6)
O81 0.165(14) 0.183(16) 0.131(13) -0.036(12) -0.065(11) 0.069(12)
C82 0.27(4) 0.21(3) 0.16(2) 0.00(2) -0.08(2) 0.16(3)
C83 0.26(3) 0.23(3) 0.092(15) -0.036(18) -0.054(18) 0.19(3)
C84 0.66(8) 0.12(2) 0.071(15) -0.013(14) -0.01(3) 0.14(3)
C85 0.36(5) 0.23(3) 0.17(3) -0.08(3) -0.11(3) 0.23(4)

loop_
_atom_type_symbol
_atom_type_description
_atom_type_scat_dispersion_real
_atom_type_scat_dispersion_imag
_atom_type_scat_source
C C 0.0033 0.0016 'International Tables Vol C Tables 4.2.6.8 and 6.1.1.4'
H H 0.0000 0.0000 'International Tables Vol C Tables 4.2.6.8 and 6.1.1.4'
B B 0.0013 0.0007 'International Tables Vol C Tables 4.2.6.8 and 6.1.1.4'
K K 0.2009 0.2494 'International Tables Vol C Tables 4.2.6.8 and 6.1.1.4'
Mn Mn 0.3368 0.7283 'International Tables Vol C Tables 4.2.6.8 and 6.1.1.4'
N N 0.0061 0.0033 'International Tables Vol C Tables 4.2.6.8 and 6.1.1.4'
O O 0.0106 0.0060 'International Tables Vol C Tables 4.2.6.8 and 6.1.1.4'

loop_
_geom_angle_atom_site_label_1
_geom_angle_atom_site_label_2
_geom_angle_atom_site_label_3
_geom_angle
_geom_angle_site_symmetry_1
_geom_angle_site_symmetry_3
N42 K1 N52 150.2(2) . 2_666
N42 K1 N22 85.0(2) . 2_666
N52 K1 N22 124.8(2) 2_666 2_666
N42 K1 C23 92.9(3) . .
N52 K1 C23 90.0(3) 2_666 .
N22 K1 C23 83.2(2) 2_666 .
N42 K1 N22 69.9(2) . .
N52 K1 N22 114.1(2) 2_666 .
N22 K1 N22 73.8(2) 2_666 .
C23 K1 N22 24.5(2) . .
N42 K1 N71 119.5(2) . 2_666
N52 K1 N71 57.2(3) 2_666 2_666
N22 K1 N71 107.6(2) 2_666 2_666
C23 K1 N71 146.1(3) . 2_666
N22 K1 N71 170.5(2) . 2_666
N42 K1 C75 100.8(3) . 2_666
N52 K1 C75 81.7(3) 2_666 2_666
N22 K1 C75 90.8(3) 2_666 2_666
C23 K1 C75 164.5(3) . 2_666
N22 K1 C75 162.3(3) . 2_666
N71 K1 C75 24.8(2) 2_666 2_666
N42 K1 C24 94.7(3) . .
N52 K1 C24 75.8(3) 2_666 .
N22 K1 C24 108.8(2) 2_666 .
C23 K1 C24 25.6(3) . .
N22 K1 C24 41.7(2) . .
N71 K1 C24 131.5(3) 2_666 .
C75 K1 C24 156.0(3) 2_666 .
N42 K1 N21 55.7(2) . .
N52 K1 N21 114.8(2) 2_666 .
N22 K1 N21 93.5(2) 2_666 .
C23 K1 N21 39.7(2) . .
N22 K1 N21 24.89(16) . .
N71 K1 N21 158.3(2) 2_666 .
C75 K1 N21 155.6(3) 2_666 .
C24 K1 N21 40.3(3) . .
N42 K1 C25 72.2(3) . .
N52 K1 C25 91.9(3) 2_666 .
N22 K1 C25 114.2(2) 2_666 .
C23 K1 C25 39.8(3) . .
N22 K1 C25 40.5(2) . .
N71 K1 C25 137.6(2) 2_666 .
C75 K1 C25 152.7(3) 2_666 .
C24 K1 C25 24.2(3) . .
N21 K1 C25 24.1(2) . .
N42 K1 C12 147.5(2) . 2_666
N52 K1 C12 61.0(2) 2_666 2_666
N22 K1 C12 65.6(2) 2_666 2_666
C23 K1 C12 96.8(3) . 2_666
N22 K1 C12 111.7(2) . 2_666
N71 K1 C12 61.7(2) 2_666 2_666
C75 K1 C12 67.7(3) 2_666 2_666
C24 K1 C12 107.2(3) . 2_666
N21 K1 C12 135.4(2) . 2_666
C25 K1 C12 131.4(3) . 2_666
N42 K1 N72 107.4(2) . 2_666
N52 K1 N72 56.6(3) 2_666 2_666
N22 K1 N72 129.5(2) 2_666 2_666
C23 K1 N72 141.8(3) . 2_666
N22 K1 N72 156.7(2) . 2_666
N71 K1 N72 23.9(2) 2_666 2_666
C75 K1 N72 39.3(3) 2_666 2_666
C24 K1 N72 118.2(3) . 2_666
N21 K1 N72 134.4(2) . 2_666
C25 K1 N72 116.2(2) . 2_666
C12 K1 N72 83.3(2) 2_666 2_666
O81 K2 O91' 93.4(6) . .
O81 K2 N72 164.6(5) . .
O91' K2 N72 101.3(4) . .
O81 K2 O91 108.5(6) . .
O91' K2 O91 27.7(4) . .
N72 K2 O91 83.3(5) . .
O81 K2 N62 96.9(5) . .
O91' K2 N62 169.2(5) . .
N72 K2 N62 68.2(3) . .
O91 K2 N62 143.2(5) . .
O81 K2 N51 114.1(6) . .
O91' K2 N51 117.3(4) . .
N72 K2 N51 62.9(3) . .
O91 K2 N51 125.9(4) . .
N62 K2 N51 61.0(2) . .
O81 K2 N52 122.8(5) . .
O91' K2 N52 91.0(4) . .
N72 K2 N52 62.1(3) . .
O91 K2 N52 101.1(4) . .
N62 K2 N52 86.2(2) . .
N51 K2 N52 26.5(2) . .
O81 K2 C55 89.3(6) . .
O91' K2 C55 120.7(4) . .
N72 K2 C55 87.1(3) . .
O91 K2 C55 140.9(4) . .
N62 K2 C55 62.8(3) . .
N51 K2 C55 24.8(3) . .
N52 K2 C55 42.2(3) . .
O81 K2 C53 100.7(5) . .
O91' K2 C53 82.5(4) . .
N72 K2 C53 85.9(3) . .
O91 K2 C53 102.1(4) . .
N62 K2 C53 98.7(3) . .
N51 K2 C53 39.4(3) . .
N52 K2 C53 24.0(2) . .
C55 K2 C53 39.2(3) . .
O81 K2 C85 21.7(7) . .
O91' K2 C85 88.7(7) . .
N72 K2 C85 152.5(5) . .
O91 K2 C85 95.1(9) . .
N62 K2 C85 99.7(6) . .
N51 K2 C85 134.2(7) . .
N52 K2 C85 144.1(6) . .
C55 K2 C85 109.9(7) . .
C53 K2 C85 121.1(5) . .
O81 K2 C54 82.7(5) . .
O91' K2 C54 97.9(4) . .
N72 K2 C54 99.7(3) . .
O91 K2 C54 121.9(4) . .
N62 K2 C54 86.7(3) . .
N51 K2 C54 39.5(3) . .
N52 K2 C54 40.3(3) . .
C55 K2 C54 24.1(3) . .
C53 K2 C54 23.1(3) . .
C85 K2 C54 104.3(6) . .
C1 Mn1 C2 89.7(5) . .
C1 Mn1 C3 90.7(5) . .
C2 Mn1 C3 91.7(5) . .
C1 Mn1 C14 129.8(4) . .
C2 Mn1 C14 91.1(4) . .
C3 Mn1 C14 139.5(4) . .
C1 Mn1 C12 124.4(5) . .
C2 Mn1 C12 145.4(4) . .
C3 Mn1 C12 93.3(4) . .
C14 Mn1 C12 63.8(4) . .
C1 Mn1 C15 96.0(4) . .
C2 Mn1 C15 111.8(4) . .
C3 Mn1 C15 155.6(4) . .
C14 Mn1 C15 38.6(3) . .
C12 Mn1 C15 63.6(3) . .
C1 Mn1 C11 92.5(4) . .
C2 Mn1 C11 150.7(4) . .
C3 Mn1 C11 117.6(4) . .
C14 Mn1 C11 65.3(4) . .
C12 Mn1 C11 38.5(3) . .
C15 Mn1 C11 38.8(3) . .
C1 Mn1 C13 158.6(4) . .
C2 Mn1 C13 106.8(4) . .
C3 Mn1 C13 102.1(4) . .
C14 Mn1 C13 39.1(3) . .
C12 Mn1 C13 38.8(3) . .
C15 Mn1 C13 65.6(3) . .
C11 Mn1 C13 66.4(3) . .
O1 C1 Mn1 179.4(12) . .
O2 C2 Mn1 177.0(9) . .
O3 C3 Mn1 177.6(10) . .
N21 B1 N31 107.9(8) . .
N21 B1 N41 108.0(8) . .
N31 B1 N41 105.8(7) . .
N21 B1 C11 108.2(8) . .
N31 B1 C11 114.5(8) . .
N41 B1 C11 112.3(8) . .
N61 B2 N51 106.2(9) . .
N61 B2 N71 110.1(8) . .
N51 B2 N71 108.7(8) . .
N61 B2 C13 116.5(8) . .
N51 B2 C13 110.0(8) . .
N71 B2 C13 105.2(9) . .
C12 C11 C15 104.6(7) . .
C12 C11 B1 127.6(8) . .
C15 C11 B1 126.3(8) . .
C12 C11 Mn1 69.6(5) . .
C15 C11 Mn1 69.9(6) . .
B1 C11 Mn1 135.1(7) . .
C11 C12 C13 112.9(8) . .
C11 C12 Mn1 71.8(5) . .
C13 C12 Mn1 72.0(5) . .
C11 C12 K1 111.0(6) . 2_666
C13 C12 K1 100.3(5) . 2_666
Mn1 C12 K1 172.3(4) . 2_666
C11 C12 H12 123.6 . .
C13 C12 H12 123.6 . .
Mn1 C12 H12 124.1 . .
K1 C12 H12 60.9 2_666 .
C12 C13 C14 103.2(7) . .
C12 C13 B2 120.7(7) . .
C14 C13 B2 134.0(8) . .
C12 C13 Mn1 69.2(5) . .
C14 C13 Mn1 68.5(5) . .
B2 C13 Mn1 137.7(7) . .
C15 C14 C13 110.4(8) . .
C15 C14 Mn1 71.7(6) . .
C13 C14 Mn1 72.4(5) . .
C15 C14 H14 124.8 . .
C13 C14 H14 124.8 . .
Mn1 C14 H14 122.7 . .
C14 C15 C11 108.8(8) . .
C14 C15 Mn1 69.7(6) . .
C11 C15 Mn1 71.3(6) . .
C14 C15 H15 125.6 . .
C11 C15 H15 125.6 . .
Mn1 C15 H15 125.0 . .
C25 N21 N22 108.9(8) . .
C25 N21 B1 130.1(8) . .
N22 N21 B1 120.8(7) . .
C25 N21 K1 79.5(5) . .
N22 N21 K1 73.6(4) . .
B1 N21 K1 116.9(5) . .
C23 N22 N21 105.7(7) . .
C23 N22 K1 112.9(6) . 2_666
N21 N22 K1 141.4(6) . 2_666
C23 N22 K1 75.8(6) . .
N21 N22 K1 81.5(4) . .
K1 N22 K1 106.2(2) 2_666 .
N22 C23 C24 112.1(10) . .
N22 C23 K1 79.7(6) . .
C24 C23 K1 82.2(6) . .
N22 C23 H23 123.9 . .
C24 C23 H23 123.9 . .
K1 C23 H23 106.4 . .
C25 C24 C23 103.6(10) . .
C25 C24 K1 80.1(6) . .
C23 C24 K1 72.2(6) . .
C25 C24 H24 128.2 . .
C23 C24 H24 128.2 . .
K1 C24 H24 112.7 . .
N21 C25 C24 109.6(8) . .
N21 C25 K1 76.4(5) . .
C24 C25 K1 75.7(6) . .
N21 C25 H25 125.2 . .
C24 C25 H25 125.2 . .
K1 C25 H25 114.8 . .
C35 N31 N32 109.6(7) . .
C35 N31 B1 129.8(8) . .
N32 N31 B1 120.6(7) . .
C33 N32 N31 104.8(9) . .
N32 C33 C34 113.4(10) . .
N32 C33 H33 123.3 . .
C34 C33 H33 123.3 . .
C33 C34 C35 104.2(9) . .
C33 C34 H34 127.9 . .
C35 C34 H34 127.9 . .
N31 C35 C34 108.0(10) . .
N31 C35 H35 126.0 . .
C34 C35 H35 126.0 . .
C45 N41 N42 111.5(8) . .
C45 N41 B1 128.1(9) . .
N42 N41 B1 119.7(8) . .
C43 N42 N41 104.3(8) . .
C43 N42 K1 117.2(6) . .
N41 N42 K1 128.3(6) . .
N42 C43 C44 111.9(9) . .
N42 C43 H43 124.1 . .
C44 C43 H43 124.1 . .
C45 C44 C43 105.1(10) . .
C45 C44 H44 127.5 . .
C43 C44 H44 127.5 . .
N41 C45 C44 107.2(10) . .
N41 C45 H45 126.4 . .
C44 C45 H45 126.4 . .
C55 N51 N52 112.0(9) . .
C55 N51 B2 126.8(9) . .
N52 N51 B2 120.9(9) . .
C55 N51 K2 87.5(6) . .
N52 N51 K2 83.4(5) . .
B2 N51 K2 103.5(5) . .
C53 N52 N51 102.5(9) . .
C53 N52 K1 134.7(7) . 2_666
N51 N52 K1 120.2(6) . 2_666
C53 N52 K2 87.6(6) . .
N51 N52 K2 70.1(4) . .
K1 N52 K2 119.1(3) 2_666 .
C54 C53 N52 112.8(10) . .
C54 C53 K2 81.1(8) . .
N52 C53 K2 68.4(6) . .
C54 C53 H53 123.6 . .
N52 C53 H53 123.6 . .
K2 C53 H53 118.2 . .
C53 C54 C55 105.9(12) . .
C53 C54 K2 75.8(9) . .
C55 C54 K2 68.7(8) . .
C53 C54 H54 127.0 . .
C55 C54 H54 127.0 . .
K2 C54 H54 120.3 . .
N51 C55 C54 106.7(11) . .
N51 C55 K2 67.7(6) . .
C54 C55 K2 87.1(8) . .
N51 C55 H55 126.6 . .
C54 C55 H55 126.6 . .
K2 C55 H55 111.1 . .
C65 N61 N62 107.8(8) . .
C65 N61 B2 132.4(8) . .
N62 N61 B2 119.7(8) . .
C63 N62 N61 106.7(9) . .
C63 N62 K2 136.3(8) . .
N61 N62 K2 115.1(6) . .
N62 C63 C64 111.8(9) . .
N62 C63 H63 124.1 . .
C64 C63 H63 124.1 . .
C65 C64 C63 104.3(9) . .
C65 C64 H64 127.9 . .
C63 C64 H64 127.9 . .
N61 C65 C64 109.4(9) . .
N61 C65 H65 125.3 . .
C64 C65 H65 125.3 . .
C75 N71 N72 109.0(9) . .
C75 N71 B2 129.3(9) . .
N72 N71 B2 121.5(9) . .
C75 N71 K1 78.5(6) . 2_666
N72 N71 K1 90.1(6) . 2_666
B2 N71 K1 104.1(6) . 2_666
C73 N72 N71 106.8(11) . .
C73 N72 K2 137.2(9) . .
N71 N72 K2 115.9(7) . .
C73 N72 K1 86.8(7) . 2_666
N71 N72 K1 66.0(5) . 2_666
K2 N72 K1 111.5(4) . 2_666
N72 C73 C74 111.0(12) . .
N72 C73 H73 124.5 . .
C74 C73 H73 124.5 . .
C75 C74 C73 104.7(13) . .
C75 C74 K1 65.8(6) . 2_666
C73 C74 K1 84.7(8) . 2_666
C75 C74 H74 127.6 . .
C73 C74 H74 127.6 . .
K1 C74 H74 114.3 2_666 .
N71 C75 C74 108.5(12) . .
N71 C75 K1 76.7(6) . 2_666
C74 C75 K1 90.3(8) . 2_666
N71 C75 H75 125.8 . .
C74 C75 H75 125.8 . .
K1 C75 H75 101.1 2_666 .
C85 O81 C82 111(2) . .
C85 O81 K2 109.7(18) . .
C82 O81 K2 115.5(14) . .
C83 C82 O81 103(3) . .
C83 C82 H82A 111.2 . .
O81 C82 H82A 111.2 . .
C83 C82 H82B 111.2 . .
O81 C82 H82B 111.2 . .
H82A C82 H82B 109.1 . .
C82 C83 C84 101(2) . .
C82 C83 H83A 111.6 . .
C84 C83 H83A 111.6 . .
C82 C83 H83B 111.6 . .
C84 C83 H83B 111.6 . .
H83A C83 H83B 109.4 . .
C85 C84 C83 111(3) . .
C85 C84 H84A 109.5 . .
C83 C84 H84A 109.5 . .
C85 C84 H84B 109.5 . .
C83 C84 H84B 109.5 . .
H84A C84 H84B 108.0 . .
O81 C85 C84 109(4) . .
O81 C85 K2 48.6(13) . .
C84 C85 K2 116(3) . .
O81 C85 H85A 110.0 . .
C84 C85 H85A 110.0 . .
K2 C85 H85A 62.3 . .
O81 C85 H85B 110.0 . .
C84 C85 H85B 110.0 . .
K2 C85 H85B 133.2 . .
H85A C85 H85B 108.4 . .
C92 O91 C95 109(3) . .
C92 O91 K2 122(2) . .
C95 O91 K2 115(2) . .
O91 C92 C93 109(2) . .
O91 C92 H92A 110.0 . .
C93 C92 H92A 110.0 . .
O91 C92 H92B 110.0 . .
C93 C92 H92B 110.0 . .
H92A C92 H92B 108.3 . .
C94 C93 C92 104(2) . .
C94 C93 H93A 111.0 . .
C92 C93 H93A 111.0 . .
C94 C93 H93B 111.0 . .
C92 C93 H93B 111.0 . .
H93A C93 H93B 109.0 . .
C95 C94 C93 107(2) . .
C95 C94 C93' 51(2) . .
C93 C94 C93' 70(3) . .
C95 C94 C95' 95(2) . .
C93 C94 C95' 64.1(19) . .
C93' C94 C95' 109(3) . .
C95 C94 H94A 110.3 . .
C93 C94 H94A 110.3 . .
C93' C94 H94A 91.2 . .
C95' C94 H94A 153.8 . .
C95 C94 H94B 110.3 . .
C93 C94 H94B 110.3 . .
C93' C94 H94B 157.8 . .
C95' C94 H94B 55.7 . .
H94A C94 H94B 108.6 . .
C95 C94 H94C 153.3 . .
C93 C94 H94C 78.0 . .
C93' C94 H94C 109.9 . .
C95' C94 H94C 109.9 . .
H94A C94 H94C 45.7 . .
H94B C94 H94C 91.5 . .
C95 C94 H94D 69.1 . .
C93 C94 H94D 172.9 . .
C93' C94 H94D 109.9 . .
C95' C94 H94D 109.9 . .
H94A C94 H94D 76.7 . .
H94B C94 H94D 66.8 . .
H94C C94 H94D 108.3 . .
C94 C95 O91 106(3) . .
C94 C95 H95A 110.6 . .
O91 C95 H95A 110.6 . .
C94 C95 H95B 110.6 . .
O91 C95 H95B 110.6 . .
H95A C95 H95B 108.8 . .
C95' O91' K2 127.5(13) . .
C94 C93' H93C 112.0 . .
C94 C93' H93D 112.0 . .
H93C C93' H93D 109.7 . .
O91' C95' C94 105.7(18) . .
O91' C95' H95C 110.6 . .
C94 C95' H95C 110.6 . .
O91' C95' H95D 110.6 . .
C94 C95' H95D 110.6 . .
H95C C95' H95D 108.7 . .

loop_
_geom_bond_atom_site_label_1
_geom_bond_atom_site_label_2
_geom_bond_distance
_geom_bond_site_symmetry_2
K1 N42 2.802(9) .
K1 N52 2.901(9) 2_666
K1 N22 2.913(7) 2_666
K1 C23 3.107(10) .
K1 N22 3.153(8) .
K1 N71 3.157(9) 2_666
K1 C75 3.180(11) 2_666
K1 C24 3.233(10) .
K1 N21 3.249(7) .
K1 C25 3.287(9) .
K1 C12 3.367(10) 2_666
K1 N72 3.456(10) 2_666
K2 O81 2.706(17) .
K2 O91' 2.784(16) .
K2 N72 2.791(13) .
K2 O91 2.87(2) .
K2 N62 2.880(10) .
K2 N51 2.938(8) .
K2 N52 3.104(9) .
K2 C55 3.173(13) .
K2 C53 3.336(14) .
K2 C85 3.40(3) .
K2 C54 3.400(15) .
Mn1 C1 1.767(11) .
Mn1 C2 1.769(12) .
Mn1 C3 1.787(11) .
Mn1 C14 2.123(10) .
Mn1 C12 2.138(9) .
Mn1 C15 2.148(11) .
Mn1 C11 2.167(10) .
Mn1 C13 2.176(9) .
C1 O1 1.196(12) .
C2 O2 1.182(12) .
C3 O3 1.159(11) .
B1 N21 1.538(14) .
B1 N31 1.554(12) .
B1 N41 1.588(12) .
B1 C11 1.614(14) .
B2 N61 1.535(14) .
B2 N51 1.562(14) .
B2 N71 1.573(15) .
B2 C13 1.625(12) .
C11 C12 1.421(11) .
C11 C15 1.435(12) .
C12 C13 1.433(12) .
C12 K1 3.368(9) 2_666
C12 H12 0.9500 .
C13 C14 1.438(12) .
C14 C15 1.412(13) .
C14 H14 0.9500 .
C15 H15 0.9500 .
N21 C25 1.365(12) .
N21 N22 1.383(9) .
N22 C23 1.329(12) .
N22 K1 2.913(7) 2_666
C23 C24 1.409(14) .
C23 H23 0.9500 .
C24 C25 1.369(15) .
C24 H24 0.9500 .
C25 H25 0.9500 .
N31 C35 1.356(12) .
N31 N32 1.389(10) .
N32 C33 1.322(13) .
C33 C34 1.373(17) .
C33 H33 0.9500 .
C34 C35 1.392(14) .
C34 H34 0.9500 .
C35 H35 0.9500 .
N41 C45 1.353(13) .
N41 N42 1.358(10) .
N42 C43 1.347(12) .
C43 C44 1.380(15) .
C43 H43 0.9500 .
C44 C45 1.377(14) .
C44 H44 0.9500 .
C45 H45 0.9500 .
N51 C55 1.333(15) .
N51 N52 1.395(11) .
N52 C53 1.358(15) .
N52 K1 2.901(9) 2_666
C53 C54 1.352(17) .
C53 H53 0.9500 .
C54 C55 1.392(16) .
C54 H54 0.9500 .
C55 H55 0.9500 .
N61 C65 1.346(12) .
N61 N62 1.393(11) .
N62 C63 1.293(14) .
C63 C64 1.393(16) .
C63 H63 0.9500 .
C64 C65 1.364(13) .
C64 H64 0.9500 .
C65 H65 0.9500 .
N71 C75 1.361(14) .
N71 N72 1.402(12) .
N71 K1 3.157(9) 2_666
N72 C73 1.337(17) .
N72 K1 3.456(10) 2_666
C73 C74 1.41(2) .
C73 H73 0.9500 .
C74 C75 1.409(16) .
C74 K1 3.485(13) 2_666
C74 H74 0.9500 .
C75 K1 3.180(11) 2_666
C75 H75 0.9500 .
O81 C85 1.34(4) .
O81 C82 1.60(4) .
C82 C83 1.51(3) .
C82 H82A 0.9900 .
C82 H82B 0.9900 .
C83 C84 1.62(4) .
C83 H83A 0.9900 .
C83 H83B 0.9900 .
C84 C85 1.41(4) .
C84 H84A 0.9900 .
C84 H84B 0.9900 .
C85 H85A 0.9900 .
C85 H85B 0.9900 .
O91 C92 1.18(3) .
O91 C95 1.56(4) .
C92 C93 1.62(4) .
C92 H92A 0.9900 .
C92 H92B 0.9900 .
C93 C94 1.43(4) .
C93 H93A 0.9900 .
C93 H93B 0.9900 .
C94 C95 1.41(4) .
C94 C93' 1.43(5) .
C94 C95' 1.49(3) .
C94 H94A 0.9900 .
C94 H94B 0.9900 .
C94 H94C 0.9900 .
C94 H94D 0.9900 .
C95 H95A 0.9900 .
C95 H95B 0.9900 .
O91' C95' 1.45(3) .
C93' H93C 0.9900 .
C93' H93D 0.9900 .
C95' H95C 0.9900 .
C95' H95D 0.9900 .

loop_
_geom_torsion_atom_site_label_1
_geom_torsion_atom_site_label_2
_geom_torsion_atom_site_label_3
_geom_torsion_atom_site_label_4
_geom_torsion
_geom_torsion_site_symmetry_1
_geom_torsion_site_symmetry_4
C2 Mn1 C1 O1 -2(100) . .
C3 Mn1 C1 O1 90(100) . .
C14 Mn1 C1 O1 -93(100) . .
C12 Mn1 C1 O1 -176(100) . .
C15 Mn1 C1 O1 -114(100) . .
C11 Mn1 C1 O1 -152(100) . .
C13 Mn1 C1 O1 -143(100) . .
C1 Mn1 C2 O2 -57(16) . .
C3 Mn1 C2 O2 -147(16) . .
C14 Mn1 C2 O2 73(16) . .
C12 Mn1 C2 O2 114(16) . .
C15 Mn1 C2 O2 40(16) . .
C11 Mn1 C2 O2 38(16) . .
C13 Mn1 C2 O2 109(16) . .
C1 Mn1 C3 O3 -3(24) . .
C2 Mn1 C3 O3 87(24) . .
C14 Mn1 C3 O3 -179(100) . .
C12 Mn1 C3 O3 -127(24) . .
C15 Mn1 C3 O3 -109(23) . .
C11 Mn1 C3 O3 -96(24) . .
C13 Mn1 C3 O3 -165(24) . .
N21 B1 C11 C12 -90.8(11) . .
N31 B1 C11 C12 148.9(10) . .
N41 B1 C11 C12 28.2(14) . .
N21 B1 C11 C15 73.0(12) . .
N31 B1 C11 C15 -47.3(14) . .
N41 B1 C11 C15 -168.0(9) . .
N21 B1 C11 Mn1 170.6(6) . .
N31 B1 C11 Mn1 50.3(12) . .
N41 B1 C11 Mn1 -70.4(11) . .
C1 Mn1 C11 C12 -148.6(6) . .
C2 Mn1 C11 C12 117.6(8) . .
C3 Mn1 C11 C12 -56.5(7) . .
C14 Mn1 C11 C12 78.2(6) . .
C15 Mn1 C11 C12 115.0(7) . .
C13 Mn1 C11 C12 35.2(5) . .
C1 Mn1 C11 C15 96.4(6) . .
C2 Mn1 C11 C15 2.6(10) . .
C3 Mn1 C11 C15 -171.5(6) . .
C14 Mn1 C11 C15 -36.8(5) . .
C12 Mn1 C11 C15 -115.0(7) . .
C13 Mn1 C11 C15 -79.8(5) . .
C1 Mn1 C11 B1 -25.3(9) . .
C2 Mn1 C11 B1 -119.1(10) . .
C3 Mn1 C11 B1 66.8(10) . .
C14 Mn1 C11 B1 -158.5(9) . .
C12 Mn1 C11 B1 123.3(11) . .
C15 Mn1 C11 B1 -121.7(10) . .
C13 Mn1 C11 B1 158.5(9) . .
C15 C11 C12 C13 1.0(12) . .
B1 C11 C12 C13 167.5(9) . .
Mn1 C11 C12 C13 -60.6(7) . .
C15 C11 C12 Mn1 61.6(7) . .
B1 C11 C12 Mn1 -131.9(11) . .
C15 C11 C12 K1 -110.8(7) . 2_666
B1 C11 C12 K1 55.7(12) . 2_666
Mn1 C11 C12 K1 -172.4(5) . 2_666
C1 Mn1 C12 C11 39.1(8) . .
C2 Mn1 C12 C11 -130.1(7) . .
C3 Mn1 C12 C11 132.2(6) . .
C14 Mn1 C12 C11 -82.6(6) . .
C15 Mn1 C12 C11 -39.4(5) . .
C13 Mn1 C12 C11 -122.4(8) . .
C1 Mn1 C12 C13 161.6(6) . .
C2 Mn1 C12 C13 -7.6(9) . .
C3 Mn1 C12 C13 -105.4(6) . .
C14 Mn1 C12 C13 39.8(5) . .
C15 Mn1 C12 C13 83.1(5) . .
C11 Mn1 C12 C13 122.4(8) . .
C1 Mn1 C12 K1 152(3) . 2_666
C2 Mn1 C12 K1 -17(3) . 2_666
C3 Mn1 C12 K1 -115(3) . 2_666
C14 Mn1 C12 K1 30(3) . 2_666
C15 Mn1 C12 K1 73(3) . 2_666
C11 Mn1 C12 K1 113(3) . 2_666
C13 Mn1 C12 K1 -10(2) . 2_666
C11 C12 C13 C14 0.0(11) . .
Mn1 C12 C13 C14 -60.5(6) . .
K1 C12 C13 C14 118.2(7) 2_666 .
C11 C12 C13 B2 -165.6(9) . .
Mn1 C12 C13 B2 134.0(9) . .
K1 C12 C13 B2 -47.3(10) 2_666 .
C11 C12 C13 Mn1 60.5(7) . .
K1 C12 C13 Mn1 178.7(3) 2_666 .
N61 B2 C13 C12 -151.7(9) . .
N51 B2 C13 C12 -30.8(14) . .
N71 B2 C13 C12 86.1(11) . .
N61 B2 C13 C14 48.1(17) . .
N51 B2 C13 C14 169.0(11) . .
N71 B2 C13 C14 -74.1(14) . .
N61 B2 C13 Mn1 -59.5(13) . .
N51 B2 C13 Mn1 61.4(13) . .
N71 B2 C13 Mn1 178.3(7) . .
C1 Mn1 C13 C12 -45.6(14) . .
C2 Mn1 C13 C12 175.5(5) . .
C3 Mn1 C13 C12 80.0(6) . .
C14 Mn1 C13 C12 -114.4(7) . .
C15 Mn1 C13 C12 -77.7(5) . .
C11 Mn1 C13 C12 -35.0(5) . .
C1 Mn1 C13 C14 68.8(14) . .
C2 Mn1 C13 C14 -70.1(6) . .
C3 Mn1 C13 C14 -165.6(6) . .
C12 Mn1 C13 C14 114.4(7) . .
C15 Mn1 C13 C14 36.7(5) . .
C11 Mn1 C13 C14 79.4(6) . .
C1 Mn1 C13 B2 -158.7(13) . .
C2 Mn1 C13 B2 62.3(10) . .
C3 Mn1 C13 B2 -33.2(10) . .
C14 Mn1 C13 B2 132.5(12) . .
C12 Mn1 C13 B2 -113.1(11) . .
C15 Mn1 C13 B2 169.1(10) . .
C11 Mn1 C13 B2 -148.2(10) . .
C12 C13 C14 C15 -1.0(11) . .
B2 C13 C14 C15 161.7(11) . .
Mn1 C13 C14 C15 -62.0(7) . .
C12 C13 C14 Mn1 61.0(6) . .
B2 C13 C14 Mn1 -136.4(12) . .
C1 Mn1 C14 C15 -34.3(8) . .
C2 Mn1 C14 C15 -124.9(6) . .
C3 Mn1 C14 C15 141.3(7) . .
C12 Mn1 C14 C15 79.9(5) . .
C11 Mn1 C14 C15 37.0(5) . .
C13 Mn1 C14 C15 119.4(8) . .
C1 Mn1 C14 C13 -153.7(7) . .
C2 Mn1 C14 C13 115.8(6) . .
C3 Mn1 C14 C13 21.9(9) . .
C12 Mn1 C14 C13 -39.5(5) . .
C15 Mn1 C14 C13 -119.4(8) . .
C11 Mn1 C14 C13 -82.3(6) . .
C13 C14 C15 C11 1.6(12) . .
Mn1 C14 C15 C11 -60.8(7) . .
C13 C14 C15 Mn1 62.4(7) . .
C12 C11 C15 C14 -1.5(12) . .
B1 C11 C15 C14 -168.3(10) . .
Mn1 C11 C15 C14 59.9(7) . .
C12 C11 C15 Mn1 -61.4(7) . .
B1 C11 C15 Mn1 131.8(10) . .
C1 Mn1 C15 C14 154.1(6) . .
C2 Mn1 C15 C14 62.1(6) . .
C3 Mn1 C15 C14 -100.9(11) . .
C12 Mn1 C15 C14 -80.2(6) . .
C11 Mn1 C15 C14 -119.3(7) . .
C13 Mn1 C15 C14 -37.1(5) . .
C1 Mn1 C15 C11 -86.6(6) . .
C2 Mn1 C15 C11 -178.6(5) . .
C3 Mn1 C15 C11 18.4(12) . .
C14 Mn1 C15 C11 119.3(7) . .
C12 Mn1 C15 C11 39.1(5) . .
C13 Mn1 C15 C11 82.1(5) . .
N31 B1 N21 C25 -1.3(13) . .
N41 B1 N21 C25 112.7(9) . .
C11 B1 N21 C25 -125.6(9) . .
N31 B1 N21 N22 173.1(7) . .
N41 B1 N21 N22 -72.9(10) . .
C11 B1 N21 N22 48.8(10) . .
N31 B1 N21 K1 -100.6(6) . .
N41 B1 N21 K1 13.4(8) . .
C11 B1 N21 K1 135.1(5) . .
N42 K1 N21 C25 -128.0(6) . .
N52 K1 N21 C25 19.3(6) 2_666 .
N22 K1 N21 C25 150.5(6) 2_666 .
C23 K1 N21 C25 75.4(7) . .
N22 K1 N21 C25 113.4(8) . .
N71 K1 N21 C25 -43.8(9) 2_666 .
C75 K1 N21 C25 -109.9(8) 2_666 .
C24 K1 N21 C25 35.2(6) . .
C12 K1 N21 C25 92.3(6) 2_666 .
N72 K1 N21 C25 -47.3(7) 2_666 .
N42 K1 N21 N22 118.6(5) . .
N52 K1 N21 N22 -94.1(5) 2_666 .
N22 K1 N21 N22 37.1(6) 2_666 .
C23 K1 N21 N22 -38.0(5) . .
N71 K1 N21 N22 -157.2(6) 2_666 .
C75 K1 N21 N22 136.7(7) 2_666 .
C24 K1 N21 N22 -78.2(6) . .
C25 K1 N21 N22 -113.4(8) . .
C12 K1 N21 N22 -21.1(6) 2_666 .
N72 K1 N21 N22 -160.7(5) 2_666 .
N42 K1 N21 B1 1.9(5) . .
N52 K1 N21 B1 149.2(5) 2_666 .
N22 K1 N21 B1 -79.6(6) 2_666 .
C23 K1 N21 B1 -154.7(7) . .
N22 K1 N21 B1 -116.7(7) . .
N71 K1 N21 B1 86.1(8) 2_666 .
C75 K1 N21 B1 20.0(9) 2_666 .
C24 K1 N21 B1 165.0(7) . .
C25 K1 N21 B1 129.9(8) . .
C12 K1 N21 B1 -137.9(5) 2_666 .
N72 K1 N21 B1 82.6(6) 2_666 .
C25 N21 N22 C23 0.1(9) . .
B1 N21 N22 C23 -175.4(8) . .
K1 N21 N22 C23 72.6(6) . .
C25 N21 N22 K1 -177.9(7) . 2_666
B1 N21 N22 K1 6.6(12) . 2_666
K1 N21 N22 K1 -105.4(7) . 2_666
C25 N21 N22 K1 -72.5(6) . .
B1 N21 N22 K1 112.0(7) . .
N42 K1 N22 C23 -159.3(6) . .
N52 K1 N22 C23 -11.3(6) 2_666 .
N22 K1 N22 C23 110.1(6) 2_666 .
N71 K1 N22 C23 10.8(15) 2_666 .
C75 K1 N22 C23 140.1(9) 2_666 .
C24 K1 N22 C23 -36.3(6) . .
N21 K1 N22 C23 -108.7(7) . .
C25 K1 N22 C23 -73.5(6) . .
C12 K1 N22 C23 55.5(6) 2_666 .
N72 K1 N22 C23 -72.1(8) 2_666 .
N42 K1 N22 N21 -50.6(5) . .
N52 K1 N22 N21 97.4(5) 2_666 .
N22 K1 N22 N21 -141.2(6) 2_666 .
C23 K1 N22 N21 108.7(7) . .
N71 K1 N22 N21 119.5(13) 2_666 .
C75 K1 N22 N21 -111.2(9) 2_666 .
C24 K1 N22 N21 72.4(5) . .
C25 K1 N22 N21 35.2(5) . .
C12 K1 N22 N21 164.2(4) 2_666 .
N72 K1 N22 N21 36.6(9) 2_666 .
N42 K1 N22 K1 90.6(3) . 2_666
N52 K1 N22 K1 -121.4(3) 2_666 2_666
N22 K1 N22 K1 0.0 2_666 2_666
C23 K1 N22 K1 -110.1(6) . 2_666
N71 K1 N22 K1 -99.3(13) 2_666 2_666
C75 K1 N22 K1 30.0(9) 2_666 2_666
C24 K1 N22 K1 -146.4(5) . 2_666
N21 K1 N22 K1 141.2(6) . 2_666
C25 K1 N22 K1 176.4(5) . 2_666
C12 K1 N22 K1 -54.6(3) 2_666 2_666
N72 K1 N22 K1 177.8(6) 2_666 2_666
N21 N22 C23 C24 0.4(11) . .
K1 N22 C23 C24 179.0(6) 2_666 .
K1 N22 C23 C24 77.1(8) . .
N21 N22 C23 K1 -76.7(5) . .
K1 N22 C23 K1 101.9(4) 2_666 .
N42 K1 C23 N22 19.4(5) . .
N52 K1 C23 N22 169.7(5) 2_666 .
N22 K1 C23 N22 -65.2(5) 2_666 .
N71 K1 C23 N22 -176.8(4) 2_666 .
C75 K1 C23 N22 -133.2(11) 2_666 .
C24 K1 C23 N22 114.3(9) . .
N21 K1 C23 N22 38.6(4) . .
C25 K1 C23 N22 76.7(6) . .
C12 K1 C23 N22 -129.6(5) 2_666 .
N72 K1 C23 N22 142.6(5) 2_666 .
N42 K1 C23 C24 -94.9(7) . .
N52 K1 C23 C24 55.4(7) 2_666 .
N22 K1 C23 C24 -179.5(7) 2_666 .
N22 K1 C23 C24 -114.3(9) . .
N71 K1 C23 C24 68.9(8) 2_666 .
C75 K1 C23 C24 112.6(12) 2_666 .
N21 K1 C23 C24 -75.7(7) . .
C25 K1 C23 C24 -37.6(6) . .
C12 K1 C23 C24 116.1(7) 2_666 .
N72 K1 C23 C24 28.3(9) 2_666 .
N22 C23 C24 C25 -0.7(12) . .
K1 C23 C24 C25 74.7(7) . .
N22 C23 C24 K1 -75.5(7) . .
N42 K1 C24 C25 -21.1(6) . .
N52 K1 C24 C25 130.2(6) 2_666 .
N22 K1 C24 C25 -107.4(6) 2_666 .
C23 K1 C24 C25 -107.9(10) . .
N22 K1 C24 C25 -73.2(6) . .
N71 K1 C24 C25 116.0(6) 2_666 .
C75 K1 C24 C25 109.4(9) 2_666 .
N21 K1 C24 C25 -34.9(5) . .
C12 K1 C24 C25 -176.8(6) 2_666 .
N72 K1 C24 C25 91.6(6) 2_666 .
N42 K1 C24 C23 86.8(7) . .
N52 K1 C24 C23 -121.9(7) 2_666 .
N22 K1 C24 C23 0.5(8) 2_666 .
N22 K1 C24 C23 34.6(6) . .
N71 K1 C24 C23 -136.1(6) 2_666 .
C75 K1 C24 C23 -142.7(7) 2_666 .
N21 K1 C24 C23 72.9(7) . .
C25 K1 C24 C23 107.9(10) . .
C12 K1 C24 C23 -68.9(7) 2_666 .
N72 K1 C24 C23 -160.6(6) 2_666 .
N22 N21 C25 C24 -0.5(11) . .
B1 N21 C25 C24 174.4(9) . .
K1 N21 C25 C24 -69.1(7) . .
N22 N21 C25 K1 68.5(5) . .
B1 N21 C25 K1 -116.5(9) . .
C23 C24 C25 N21 0.7(11) . .
K1 C24 C25 N21 69.6(7) . .
C23 C24 C25 K1 -68.8(7) . .
N42 K1 C25 N21 43.1(5) . .
N52 K1 C25 N21 -162.5(6) 2_666 .
N22 K1 C25 N21 -32.7(6) 2_666 .
C23 K1 C25 N21 -74.8(6) . .
N22 K1 C25 N21 -36.5(5) . .
N71 K1 C25 N21 157.6(5) 2_666 .
C75 K1 C25 N21 122.0(7) 2_666 .
C24 K1 C25 N21 -114.8(9) . .
C12 K1 C25 N21 -110.7(6) 2_666 .
N72 K1 C25 N21 144.2(5) 2_666 .
N42 K1 C25 C24 157.9(6) . .
N52 K1 C25 C24 -47.8(6) 2_666 .
N22 K1 C25 C24 82.1(6) 2_666 .
C23 K1 C25 C24 39.9(6) . .
N22 K1 C25 C24 78.3(7) . .
N71 K1 C25 C24 -87.6(7) 2_666 .
C75 K1 C25 C24 -123.2(8) 2_666 .
N21 K1 C25 C24 114.8(9) . .
C12 K1 C25 C24 4.0(7) 2_666 .
N72 K1 C25 C24 -101.1(6) 2_666 .
N21 B1 N31 C35 109.2(11) . .
N41 B1 N31 C35 -6.2(14) . .
C11 B1 N31 C35 -130.3(11) . .
N21 B1 N31 N32 -69.4(11) . .
N41 B1 N31 N32 175.2(8) . .
C11 B1 N31 N32 51.1(13) . .
C35 N31 N32 C33 -0.1(12) . .
B1 N31 N32 C33 178.7(9) . .
N31 N32 C33 C34 -0.6(14) . .
N32 C33 C34 C35 1.0(16) . .
N32 N31 C35 C34 0.7(13) . .
B1 N31 C35 C34 -178.0(10) . .
C33 C34 C35 N31 -1.0(14) . .
N21 B1 N41 C45 156.1(8) . .
N31 B1 N41 C45 -88.5(11) . .
C11 B1 N41 C45 37.0(13) . .
N21 B1 N41 N42 -34.1(10) . .
N31 B1 N41 N42 81.3(10) . .
C11 B1 N41 N42 -153.2(8) . .
C45 N41 N42 C43 -1.1(9) . .
B1 N41 N42 C43 -172.5(7) . .
C45 N41 N42 K1 -144.4(7) . .
B1 N41 N42 K1 44.3(9) . .
N52 K1 N42 C43 116.6(7) 2_666 .
N22 K1 N42 C43 -65.4(6) 2_666 .
C23 K1 N42 C43 -148.4(6) . .
N22 K1 N42 C43 -139.9(6) . .
N71 K1 N42 C43 41.9(7) 2_666 .
C75 K1 N42 C43 24.4(7) 2_666 .
C24 K1 N42 C43 -174.0(6) . .
N21 K1 N42 C43 -163.1(7) . .
C25 K1 N42 C43 177.1(7) . .
C12 K1 N42 C43 -40.9(8) 2_666 .
N72 K1 N42 C43 64.5(6) 2_666 .
N52 K1 N42 N41 -104.1(7) 2_666 .
N22 K1 N42 N41 73.9(6) 2_666 .
C23 K1 N42 N41 -9.0(6) . .
N22 K1 N42 N41 -0.6(6) . .
N71 K1 N42 N41 -178.7(6) 2_666 .
C75 K1 N42 N41 163.8(6) 2_666 .
C24 K1 N42 N41 -34.6(6) . .
N21 K1 N42 N41 -23.8(6) . .
C25 K1 N42 N41 -43.5(6) . .
C12 K1 N42 N41 98.5(7) 2_666 .
N72 K1 N42 N41 -156.2(6) 2_666 .
N41 N42 C43 C44 -0.3(10) . .
K1 N42 C43 C44 147.9(7) . .
N42 C43 C44 C45 1.4(12) . .
N42 N41 C45 C44 2.0(11) . .
B1 N41 C45 C44 172.5(9) . .
C43 C44 C45 N41 -2.0(12) . .
N61 B2 N51 C55 34.4(13) . .
N71 B2 N51 C55 152.8(10) . .
C13 B2 N51 C55 -92.5(12) . .
N61 B2 N51 N52 -153.1(8) . .
N71 B2 N51 N52 -34.7(11) . .
C13 B2 N51 N52 80.0(11) . .
N61 B2 N51 K2 -62.7(8) . .
N71 B2 N51 K2 55.7(8) . .
C13 B2 N51 K2 170.4(7) . .
O81 K2 N51 C55 -3.0(8) . .
O91' K2 N51 C55 104.7(8) . .
N72 K2 N51 C55 -166.3(7) . .
O91 K2 N51 C55 135.8(8) . .
N62 K2 N51 C55 -87.4(7) . .
N52 K2 N51 C55 112.5(9) . .
C53 K2 N51 C55 74.1(8) . .
C85 K2 N51 C55 -13.1(9) . .
C54 K2 N51 C55 37.3(7) . .
O81 K2 N51 N52 -115.5(7) . .
O91' K2 N51 N52 -7.7(8) . .
N72 K2 N51 N52 81.3(6) . .
O91 K2 N51 N52 23.3(8) . .
N62 K2 N51 N52 160.1(7) . .
C55 K2 N51 N52 -112.5(9) . .
C53 K2 N51 N52 -38.4(6) . .
C85 K2 N51 N52 -125.6(8) . .
C54 K2 N51 N52 -75.2(6) . .
O81 K2 N51 B2 124.3(7) . .
O91' K2 N51 B2 -128.0(7) . .
N72 K2 N51 B2 -39.0(6) . .
O91 K2 N51 B2 -96.9(8) . .
N62 K2 N51 B2 39.9(6) . .
N52 K2 N51 B2 -120.2(9) . .
C55 K2 N51 B2 127.3(10) . .
C53 K2 N51 B2 -158.6(8) . .
C85 K2 N51 B2 114.2(9) . .
C54 K2 N51 B2 164.6(8) . .
C55 N51 N52 C53 -1.8(11) . .
B2 N51 N52 C53 -175.4(9) . .
K2 N51 N52 C53 82.7(7) . .
C55 N51 N52 K1 162.6(7) . 2_666
B2 N51 N52 K1 -11.0(11) . 2_666
K2 N51 N52 K1 -112.8(5) . 2_666
C55 N51 N52 K2 -84.6(7) . .
B2 N51 N52 K2 101.9(8) . .
O81 K2 N52 C53 -25.8(9) . .
O91' K2 N52 C53 68.9(7) . .
N72 K2 N52 C53 171.1(7) . .
O91 K2 N52 C53 94.8(8) . .
N62 K2 N52 C53 -121.6(7) . .
N51 K2 N52 C53 -104.2(9) . .
C55 K2 N52 C53 -69.0(7) . .
C85 K2 N52 C53 -20.3(13) . .
C54 K2 N52 C53 -32.1(6) . .
O81 K2 N52 N51 78.4(8) . .
O91' K2 N52 N51 173.1(7) . .
N72 K2 N52 N51 -84.6(6) . .
O91 K2 N52 N51 -160.9(7) . .
N62 K2 N52 N51 -17.3(6) . .
C55 K2 N52 N51 35.2(6) . .
C53 K2 N52 N51 104.2(9) . .
C85 K2 N52 N51 83.9(13) . .
C54 K2 N52 N51 72.1(6) . .
O81 K2 N52 K1 -167.3(6) . 2_666
O91' K2 N52 K1 -72.6(5) . 2_666
N72 K2 N52 K1 29.7(3) . 2_666
O91 K2 N52 K1 -46.6(5) . 2_666
N62 K2 N52 K1 97.0(4) . 2_666
N51 K2 N52 K1 114.3(7) . 2_666
C55 K2 N52 K1 149.6(5) . 2_666
C53 K2 N52 K1 -141.5(8) . 2_666
C85 K2 N52 K1 -161.8(11) . 2_666
C54 K2 N52 K1 -173.6(5) . 2_666
N51 N52 C53 C54 0.8(13) . .
K1 N52 C53 C54 -160.2(8) 2_666 .
K2 N52 C53 C54 69.7(10) . .
N51 N52 C53 K2 -69.0(5) . .
K1 N52 C53 K2 130.0(9) 2_666 .
O81 K2 C53 C54 39.2(8) . .
O91' K2 C53 C54 131.3(7) . .
N72 K2 C53 C54 -126.8(7) . .
O91 K2 C53 C54 151.0(7) . .
N62 K2 C53 C54 -59.6(7) . .
N51 K2 C53 C54 -75.9(7) . .
N52 K2 C53 C54 -118.9(10) . .
C55 K2 C53 C54 -36.3(6) . .
C85 K2 C53 C54 47.4(11) . .
O81 K2 C53 N52 158.1(8) . .
O91' K2 C53 N52 -109.8(7) . .
N72 K2 C53 N52 -7.9(6) . .
O91 K2 C53 N52 -90.1(7) . .
N62 K2 C53 N52 59.3(7) . .
N51 K2 C53 N52 43.0(6) . .
C55 K2 C53 N52 82.6(7) . .
C85 K2 C53 N52 166.3(10) . .
C54 K2 C53 N52 118.9(10) . .
N52 C53 C54 C55 0.5(15) . .
K2 C53 C54 C55 62.5(9) . .
N52 C53 C54 K2 -62.0(9) . .
O81 K2 C54 C53 -141.2(8) . .
O91' K2 C54 C53 -48.8(7) . .
N72 K2 C54 C53 54.2(7) . .
O91 K2 C54 C53 -34.0(8) . .
N62 K2 C54 C53 121.4(7) . .
N51 K2 C54 C53 75.3(7) . .
N52 K2 C54 C53 33.4(6) . .
C55 K2 C54 C53 113.8(10) . .
C85 K2 C54 C53 -139.5(9) . .
O81 K2 C54 C55 105.0(9) . .
O91' K2 C54 C55 -162.5(8) . .
N72 K2 C54 C55 -59.6(8) . .
O91 K2 C54 C55 -147.7(8) . .
N62 K2 C54 C55 7.6(8) . .
N51 K2 C54 C55 -38.5(6) . .
N52 K2 C54 C55 -80.3(7) . .
C53 K2 C54 C55 -113.8(10) . .
C85 K2 C54 C55 106.8(9) . .
N52 N51 C55 C54 2.2(12) . .
B2 N51 C55 C54 175.3(9) . .
K2 N51 C55 C54 -79.6(9) . .
N52 N51 C55 K2 81.8(6) . .
B2 N51 C55 K2 -105.1(9) . .
C53 C54 C55 N51 -1.6(14) . .
K2 C54 C55 N51 65.7(8) . .
C53 C54 C55 K2 -67.3(10) . .
O81 K2 C55 N51 177.2(7) . .
O91' K2 C55 N51 -89.1(8) . .
N72 K2 C55 N51 12.2(7) . .
O91 K2 C55 N51 -63.5(10) . .
N62 K2 C55 N51 79.1(7) . .
N52 K2 C55 N51 -37.9(5) . .
C53 K2 C55 N51 -74.8(7) . .
C85 K2 C55 N51 170.0(7) . .
C54 K2 C55 N51 -109.4(10) . .
O81 K2 C55 C54 -73.4(8) . .
O91' K2 C55 C54 20.3(9) . .
N72 K2 C55 C54 121.6(8) . .
O91 K2 C55 C54 45.9(11) . .
N62 K2 C55 C54 -171.5(8) . .
N51 K2 C55 C54 109.4(10) . .
N52 K2 C55 C54 71.5(8) . .
C53 K2 C55 C54 34.6(7) . .
C85 K2 C55 C54 -80.6(9) . .
N51 B2 N61 C65 -128.5(10) . .
N71 B2 N61 C65 114.0(11) . .
C13 B2 N61 C65 -5.6(16) . .
N51 B2 N61 N62 55.1(12) . .
N71 B2 N61 N62 -62.4(12) . .
C13 B2 N61 N62 178.0(9) . .
C65 N61 N62 C63 2.1(13) . .
B2 N61 N62 C63 179.3(10) . .
C65 N61 N62 K2 169.1(7) . .
B2 N61 N62 K2 -13.7(13) . .
O81 K2 N62 C63 32.4(14) . .
O91' K2 N62 C63 -130(2) . .
N72 K2 N62 C63 -143.6(14) . .
O91 K2 N62 C63 -101.6(15) . .
N51 K2 N62 C63 146.2(14) . .
N52 K2 N62 C63 155.0(13) . .
C55 K2 N62 C63 118.1(14) . .
C53 K2 N62 C63 134.5(13) . .
C85 K2 N62 C63 10.7(15) . .
C54 K2 N62 C63 114.6(13) . .
O81 K2 N62 N61 -129.3(9) . .
O91' K2 N62 N61 68(2) . .
N72 K2 N62 N61 54.7(8) . .
O91 K2 N62 N61 96.6(10) . .
N51 K2 N62 N61 -15.5(7) . .
N52 K2 N62 N61 -6.8(8) . .
C55 K2 N62 N61 -43.6(8) . .
C53 K2 N62 N61 -27.3(9) . .
C85 K2 N62 N61 -151.1(10) . .
C54 K2 N62 N61 -47.1(8) . .
N61 N62 C63 C64 -1.8(15) . .
K2 N62 C63 C64 -164.6(9) . .
N62 C63 C64 C65 0.8(14) . .
N62 N61 C65 C64 -1.7(12) . .
B2 N61 C65 C64 -178.4(10) . .
C63 C64 C65 N61 0.6(12) . .
N61 B2 N71 C75 -102.5(11) . .
N51 B2 N71 C75 141.5(9) . .
C13 B2 N71 C75 23.8(13) . .
N61 B2 N71 N72 71.8(11) . .
N51 B2 N71 N72 -44.1(12) . .
C13 B2 N71 N72 -161.9(8) . .
N61 B2 N71 K1 170.8(6) . 2_666
N51 B2 N71 K1 54.9(8) . 2_666
C13 B2 N71 K1 -62.9(7) . 2_666
C75 N71 N72 C73 0.7(12) . .
B2 N71 N72 C73 -174.7(10) . .
K1 N71 N72 C73 78.6(9) 2_666 .
C75 N71 N72 K2 178.8(6) . .
B2 N71 N72 K2 3.4(12) . .
K1 N71 N72 K2 -103.3(5) 2_666 .
C75 N71 N72 K1 -77.9(7) . 2_666
B2 N71 N72 K1 106.7(9) . 2_666
O81 K2 N72 C73 115(2) . .
O91' K2 N72 C73 -47.7(13) . .
O91 K2 N72 C73 -26.5(13) . .
N62 K2 N72 C73 129.7(13) . .
N51 K2 N72 C73 -162.8(14) . .
N52 K2 N72 C73 -132.8(13) . .
C55 K2 N72 C73 -168.5(13) . .
C53 K2 N72 C73 -129.2(13) . .
C85 K2 N72 C73 62(2) . .
C54 K2 N72 C73 -147.8(12) . .
O81 K2 N72 N71 -63(2) . .
O91' K2 N72 N71 135.0(8) . .
O91 K2 N72 N71 156.2(8) . .
N62 K2 N72 N71 -47.6(7) . .
N51 K2 N72 N71 19.9(6) . .
N52 K2 N72 N71 49.9(7) . .
C55 K2 N72 N71 14.2(7) . .
C53 K2 N72 N71 53.5(7) . .
C85 K2 N72 N71 -115.6(17) . .
C54 K2 N72 N71 34.9(8) . .
O81 K2 N72 K1 -136(2) . 2_666
O91' K2 N72 K1 62.1(4) . 2_666
O91 K2 N72 K1 83.3(4) . 2_666
N62 K2 N72 K1 -120.5(3) . 2_666
N51 K2 N72 K1 -52.9(3) . 2_666
N52 K2 N72 K1 -23.0(2) . 2_666
C55 K2 N72 K1 -58.7(3) . 2_666
C53 K2 N72 K1 -19.4(3) . 2_666
C85 K2 N72 K1 171.6(16) . 2_666
C54 K2 N72 K1 -38.0(3) . 2_666
N71 N72 C73 C74 -1.4(14) . .
K2 N72 C73 C74 -178.9(9) . .
K1 N72 C73 C74 62.3(10) 2_666 .
N72 C73 C74 C75 1.6(15) . .
N72 C73 C74 K1 -61.7(10) . 2_666
N72 N71 C75 C74 0.3(12) . .
B2 N71 C75 C74 175.2(10) . .
K1 N71 C75 C74 -85.8(8) 2_666 .
N72 N71 C75 K1 86.1(7) . 2_666
B2 N71 C75 K1 -99.0(10) . 2_666
C73 C74 C75 N71 -1.1(13) . .
K1 C74 C75 N71 76.0(7) 2_666 .
C73 C74 C75 K1 -77.1(9) . 2_666
O91' K2 O81 C85 78(2) . .
N72 K2 O81 C85 -85(3) . .
O91 K2 O81 C85 54(2) . .
N62 K2 O81 C85 -99(2) . .
N51 K2 O81 C85 -160.2(19) . .
N52 K2 O81 C85 171.2(18) . .
C55 K2 O81 C85 -161(2) . .
C53 K2 O81 C85 160.8(19) . .
C54 K2 O81 C85 175(2) . .
O91' K2 O81 C82 -155.2(16) . .
N72 K2 O81 C82 42(3) . .
O91 K2 O81 C82 -179.0(15) . .
N62 K2 O81 C82 28.0(16) . .
N51 K2 O81 C82 -33.2(16) . .
N52 K2 O81 C82 -61.8(16) . .
C55 K2 O81 C82 -34.5(16) . .
C53 K2 O81 C82 -72.2(16) . .
C85 K2 O81 C82 127(3) . .
C54 K2 O81 C82 -57.7(15) . .
C85 O81 C82 C83 24(3) . .
K2 O81 C82 C83 -101.7(17) . .
O81 C82 C83 C84 -17(2) . .
C82 C83 C84 C85 7(3) . .
C82 O81 C85 C84 -20(3) . .
K2 O81 C85 C84 109(2) . .
C82 O81 C85 K2 -129(2) . .
C83 C84 C85 O81 8(4) . .
C83 C84 C85 K2 60(3) . .
O91' K2 C85 O81 -102.6(19) . .
N72 K2 C85 O81 145.1(13) . .
O91 K2 C85 O81 -129.6(19) . .
N62 K2 C85 O81 84.2(19) . .
N51 K2 C85 O81 26(2) . .
N52 K2 C85 O81 -13(3) . .
C55 K2 C85 O81 20(2) . .
C53 K2 C85 O81 -22(2) . .
C54 K2 C85 O81 -5(2) . .
O81 K2 C85 C84 -92(4) . .
O91' K2 C85 C84 165(2) . .
N72 K2 C85 C84 53(4) . .
O91 K2 C85 C84 138(2) . .
N62 K2 C85 C84 -8(2) . .
N51 K2 C85 C84 -67(2) . .
N52 K2 C85 C84 -105(2) . .
C55 K2 C85 C84 -72(2) . .
C53 K2 C85 C84 -114(2) . .
C54 K2 C85 C84 -97(2) . .
O81 K2 O91 C92 16(2) . .
O91' K2 O91 C92 -43.8(18) . .
N72 K2 O91 C92 -174(2) . .
N62 K2 O91 C92 147.3(18) . .
N51 K2 O91 C92 -124.6(19) . .
N52 K2 O91 C92 -114(2) . .
C55 K2 O91 C92 -97(2) . .
C53 K2 O91 C92 -90(2) . .
C85 K2 O91 C92 34(2) . .
C54 K2 O91 C92 -77(2) . .
O81 K2 O91 C95 151.9(19) . .
O91' K2 O91 C95 92(2) . .
N72 K2 O91 C95 -38.2(19) . .
N62 K2 O91 C95 -77(2) . .
N51 K2 O91 C95 11(2) . .
N52 K2 O91 C95 22(2) . .
C55 K2 O91 C95 39(2) . .
C53 K2 O91 C95 46(2) . .
C85 K2 O91 C95 169.4(19) . .
C54 K2 O91 C95 59(2) . .
C95 O91 C92 C93 -22(3) . .
K2 O91 C92 C93 116(2) . .
O91 C92 C93 C94 12(3) . .
C92 C93 C94 C95 6(3) . .
C92 C93 C94 C93' 42(3) . .
C92 C93 C94 C95' -82(2) . .
C93 C94 C95 O91 -17(4) . .
C93' C94 C95 O91 -63(4) . .
C95' C94 C95 O91 48(3) . .
C92 O91 C95 C94 26(4) . .
K2 O91 C95 C94 -115(3) . .
O81 K2 O91' C95' 127.1(18) . .
N72 K2 O91' C95' -57.5(18) . .
O91 K2 O91' C95' -108(2) . .
N62 K2 O91' C95' -70(3) . .
N51 K2 O91' C95' 7.7(19) . .
N52 K2 O91' C95' 4.2(17) . .
C55 K2 O91' C95' 35.8(19) . .
C53 K2 O91' C95' 26.7(17) . .
C85 K2 O91' C95' 148.3(18) . .
C54 K2 O91' C95' 44.1(18) . .
K2 O91' C95' C94 109.0(18) . .
C95 C94 C95' O91' -39(3) . .
C93 C94 C95' O91' 67(2) . .
C93' C94 C95' O91' 11(3) . .
